data_1532960
loop_
_publ_author_name
'Jovic, N.'
'Antic, B.'
'Kremenovic, A.'
'Spasojevic-de Bire, A.'
'Spasojevic, V.'

_publ_section_title
;
 Cation ordering and order-disorder phase transition in Co-substituted Li4
 Ti5 O12 spinels
;
_journal_name_full 'Physica Status Solidi, Sectio A: Applied Research'
_journal_page_first 18
_journal_page_last 28
_journal_volume 198
_journal_year 2003
_chemical_formula_sum 'Co0.521 Li2.299 O8 Ti3.18'
_chemical_name_systematic
;
(Li0.572 Ti0.428) (Co0.521 Li1.479) (Ti2.752 Li0.248 O8)
;
_space_group_IT_number 212
_symmetry_space_group_name_Hall 'P 4acd 2ab 3'
_symmetry_space_group_name_H-M 'P 43 3 2'
_cell_angle_alpha 90
_cell_angle_beta 90
_cell_angle_gamma 90
_cell_formula_units_Z 4
_cell_length_a 8.3687
_cell_length_b 8.3687
_cell_length_c 8.3687
_cell_volume 586.103
_citation_journal_id_ASTM PSSABA
_cod_data_source_file Jovic_PSSABA_2003_643.cif
_cod_data_source_block Co0.521Li2.299O8Ti3.18
_cod_original_cell_volume 586.1031
_cod_database_code 1532960

loop_
_symmetry_equiv_pos_as_xyz
x,y,z
-y+3/4,x+1/4,z+3/4
-x+1/2,-y,z+1/2
y+3/4,-x+3/4,z+1/4
x+1/2,-y+1/2,-z
y+1/4,x+3/4,-z+3/4
-x,y+1/2,-z+1/2
-y+1/4,-x+1/4,-z+1/4
z,x,y
-x+3/4,z+1/4,y+3/4
-z+1/2,-x,y+1/2
x+3/4,-z+3/4,y+1/4
z+1/2,-x+1/2,-y
x+1/4,z+3/4,-y+3/4
-z,x+1/2,-y+1/2
-x+1/4,-z+1/4,-y+1/4
y,z,x
y+1/2,-z+1/2,-x
z+1/4,y+3/4,-x+3/4
-y,z+1/2,-x+1/2
-z+1/4,-y+1/4,-x+1/4
-y+1/2,-z,x+1/2
z+3/4,-y+3/4,x+1/4
-z+3/4,y+1/4,x+3/4

loop_
_atom_site_label
_atom_site_type_symbol
_atom_site_fract_x
_atom_site_fract_y
_atom_site_fract_z
_atom_site_occupancy
_atom_site_U_iso_or_equiv
Ti2 Ti+4 0.125 0.3698 0.8802 0.9173 0.0
Li1 Li+1 0.625 0.625 0.625 0.572 0.0
Ti1 Ti+4 0.625 0.625 0.625 0.428 0.0
O2 O-2 0.1115 0.1197 0.386 1 0.0
Li2 Li+1 0.9991 0.9991 0.9991 0.7395 0.0
Co1 Co+2 0.9991 0.9991 0.9991 0.2605 0.0
Li3 Li+1 0.125 0.3698 0.8802 0.0827 0.0
O1 O-2 0.3893 0.3893 0.3893 1 0.0
